data_4079497
loop_
_publ_author_name
'Yi, Weiyin'
'Zhang, Jie'
'Chen, Zhenxia'
'Zhou, Xigeng'

_publ_section_title
;
 Reactivity of Scorpionate-Anchored Yttrium Alkyl Complex toward Organic
 Nitriles
;
_journal_issue 20
_journal_name_full Organometallics
_journal_page_first 7213
_journal_paper_doi 10.1021/om3007773
_journal_volume 31
_journal_year 2012
_chemical_formula_sum 'C54 H64 B2 N16 Y2'
_chemical_formula_weight 1136.65
_chemical_name_systematic
; 
 ? 
;
_space_group_IT_number 15
_symmetry_cell_setting monoclinic
_symmetry_space_group_name_Hall '-C 2yc'
_symmetry_space_group_name_H-M 'C 1 2/c 1'
_atom_sites_solution_hydrogens geom
_atom_sites_solution_primary direct
_atom_sites_solution_secondary difmap
_audit_creation_method SHELXL-97
_cell_angle_alpha 90.00
_cell_angle_beta 130.510(4)
_cell_angle_gamma 90.00
_cell_formula_units_Z 4
_cell_length_a 29.875(12)
_cell_length_b 13.866(6)
_cell_length_c 19.761(8)
_cell_measurement_reflns_used 974
_cell_measurement_temperature 293(2)
_cell_measurement_theta_max 22.840
_cell_measurement_theta_min 3.245
_cell_volume 6224(4)
_computing_cell_refinement 'Bruker SMART'
_computing_data_collection 'Bruker SMART'
_computing_data_reduction 'Bruker SHELXTL'
_computing_molecular_graphics 'Bruker SHELXTL'
_computing_publication_material 'Bruker SHELXTL'
_computing_structure_refinement 'SHELXL-97 (Sheldrick, 1997)'
_computing_structure_solution 'SHELXS-97 (Sheldrick, 1990)'
_diffrn_ambient_temperature 293(2)
_diffrn_measured_fraction_theta_full 0.997
_diffrn_measured_fraction_theta_max 0.997
_diffrn_measurement_device_type 'CCD area detector'
_diffrn_measurement_method 'phi and omega scans'
_diffrn_radiation_monochromator graphite
_diffrn_radiation_source 'fine-focus sealed tube'
_diffrn_radiation_type MoK\a
_diffrn_radiation_wavelength 0.71073
_diffrn_reflns_av_R_equivalents 0.0495
_diffrn_reflns_av_sigmaI/netI 0.0593
_diffrn_reflns_limit_h_max 21
_diffrn_reflns_limit_h_min -35
_diffrn_reflns_limit_k_max 16
_diffrn_reflns_limit_k_min -16
_diffrn_reflns_limit_l_max 23
_diffrn_reflns_limit_l_min -23
_diffrn_reflns_number 14998
_diffrn_reflns_theta_full 25.01
_diffrn_reflns_theta_max 25.01
_diffrn_reflns_theta_min 1.72
_exptl_absorpt_coefficient_mu 1.902
_exptl_absorpt_correction_T_max 0.8039
_exptl_absorpt_correction_T_min 0.6478
_exptl_absorpt_correction_type multi-scan
_exptl_absorpt_process_details sadabs
_exptl_crystal_colour yellow
_exptl_crystal_density_diffrn 1.213
_exptl_crystal_density_method 'not measured'
_exptl_crystal_description block
_exptl_crystal_F_000 2352
_exptl_crystal_size_max 0.25
_exptl_crystal_size_mid 0.12
_exptl_crystal_size_min 0.12
_platon_squeeze_details ' complex 4'
_refine_diff_density_max 0.350
_refine_diff_density_min -0.431
_refine_diff_density_rms 0.059
_refine_ls_extinction_method none
_refine_ls_goodness_of_fit_ref 0.888
_refine_ls_hydrogen_treatment mixed
_refine_ls_matrix_type full
_refine_ls_number_parameters 344
_refine_ls_number_reflns 5477
_refine_ls_number_restraints 0
_refine_ls_restrained_S_all 0.888
_refine_ls_R_factor_all 0.0599
_refine_ls_R_factor_gt 0.0378
_refine_ls_shift/su_max 0.001
_refine_ls_shift/su_mean 0.000
_refine_ls_structure_factor_coef Fsqd
_refine_ls_weighting_details 'calc w=1/[\s^2^(Fo^2^)+(0.0505P)^2^+0.0000P] where P=(Fo^2^+2Fc^2^)/3'
_refine_ls_weighting_scheme calc
_refine_ls_wR_factor_gt 0.0853
_refine_ls_wR_factor_ref 0.0895
_reflns_number_gt 3678
_reflns_number_total 5477
_reflns_threshold_expression >2sigma(I)
_cod_data_source_file om3007773_si_002.cif
_cod_data_source_block 01016as
_cod_depositor_comments
;
The following automatic conversions were performed:

'_symmetry_cell_setting' value 'Monoclinic' changed to 'monoclinic'
according to /home/saulius/struct/CIF-dictionaries/cif_core.dic
dictionary named 'cif_core.dic' version 2.4.2 from 2011-04-26.

Automatic conversion script
Id: cif_fix_values 1891 2012-01-12 08:04:46Z andrius 
;
_cod_original_cell_volume 6223(4)
_cod_original_sg_symbol_H-M C2/c
_cod_database_code 4079497

loop_
_symmetry_equiv_pos_as_xyz
'x, y, z'
'-x, y, -z+1/2'
'x+1/2, y+1/2, z'
'-x+1/2, y+1/2, -z+1/2'
'-x, -y, -z'
'x, -y, z-1/2'
'-x+1/2, -y+1/2, -z'
'x+1/2, -y+1/2, z-1/2'

loop_
_atom_site_label
_atom_site_type_symbol
_atom_site_fract_x
_atom_site_fract_y
_atom_site_fract_z
_atom_site_U_iso_or_equiv
_atom_site_adp_type
_atom_site_occupancy
_atom_site_symmetry_multiplicity
_atom_site_calc_flag
_atom_site_refinement_flags
Y1 Y 0.644969(12) 0.42816(2) 0.881628(18) 0.04214(11) Uani 1 1 d .
N1 N 0.56593(10) 0.46292(17) 0.73258(15) 0.0506(6) Uani 1 1 d .
H1B H 0.5355 0.4289 0.7128 0.061 Uiso 1 1 calc R
N2 N 0.41106(12) 0.50894(19) 0.58379(17) 0.0570(7) Uani 1 1 d .
N3 N 0.70658(10) 0.40332(17) 0.84229(16) 0.0482(6) Uani 1 1 d .
N4 N 0.76099(10) 0.44542(17) 0.89318(15) 0.0476(6) Uani 1 1 d .
N5 N 0.67525(11) 0.59400(18) 0.88022(16) 0.0530(7) Uani 1 1 d .
N6 N 0.73128(12) 0.60828(18) 0.91178(16) 0.0531(7) Uani 1 1 d .
N7 N 0.73910(10) 0.46844(18) 1.03367(15) 0.0477(6) Uani 1 1 d .
N8 N 0.78643(10) 0.49212(16) 1.04013(15) 0.0463(6) Uani 1 1 d .
B1 B 0.77800(16) 0.5279(3) 0.9582(2) 0.0516(9) Uani 1 1 d .
H1 H 0.8193(12) 0.5613(18) 0.9806(17) 0.049(8) Uiso 1 1 d .
C1 C 0.65613(14) 0.2372(2) 0.8898(2) 0.0588(9) Uani 1 1 d .
H1A H 0.6813 0.2010 0.8832 0.071 Uiso 1 1 calc R
C2 C 0.59544(14) 0.2526(2) 0.8221(2) 0.0545(8) Uani 1 1 d .
H2 H 0.5715 0.2299 0.7605 0.065 Uiso 1 1 calc R
C3 C 0.57410(14) 0.2887(2) 0.8614(2) 0.0571(8) Uani 1 1 d .
H3 H 0.5324 0.2968 0.8317 0.068 Uiso 1 1 calc R
C4 C 0.62117(15) 0.2953(2) 0.9540(2) 0.0607(9) Uani 1 1 d .
H4 H 0.6175 0.3079 0.9990 0.073 Uiso 1 1 calc R
C5 C 0.67113(14) 0.2626(2) 0.9706(2) 0.0575(9) Uani 1 1 d .
H5 H 0.7087 0.2481 1.0296 0.069 Uiso 1 1 calc R
C6 C 0.55498(13) 0.5224(2) 0.66870(18) 0.0452(7) Uani 1 1 d .
C7 C 0.60142(14) 0.5574(2) 0.6734(2) 0.0541(8) Uani 1 1 d .
H7 H 0.6397 0.5370 0.7198 0.065 Uiso 1 1 calc R
C8 C 0.59190(15) 0.6198(3) 0.6125(2) 0.0639(9) Uani 1 1 d .
H8 H 0.6239 0.6426 0.6194 0.077 Uiso 1 1 calc R
C9 C 0.53616(16) 0.6507(3) 0.5405(2) 0.0720(10) Uani 1 1 d .
H9 H 0.5306 0.6925 0.4988 0.086 Uiso 1 1 calc R
C10 C 0.48969(15) 0.6192(3) 0.5316(2) 0.0659(10) Uani 1 1 d .
H10 H 0.4517 0.6387 0.4831 0.079 Uiso 1 1 calc R
C11 C 0.49881(13) 0.5571(2) 0.59556(19) 0.0468(7) Uani 1 1 d .
C12 C 0.44960(14) 0.5302(2) 0.58745(19) 0.0483(8) Uani 1 1 d .
C13 C 0.64897(15) 0.2896(3) 0.7139(2) 0.0717(10) Uani 1 1 d .
H13A H 0.6515 0.2257 0.7349 0.108 Uiso 1 1 calc R
H13B H 0.6451 0.2859 0.6618 0.108 Uiso 1 1 calc R
H13C H 0.6153 0.3219 0.6995 0.108 Uiso 1 1 calc R
C14 C 0.70360(13) 0.3448(2) 0.78502(19) 0.0532(8) Uani 1 1 d .
C15 C 0.75516(14) 0.3481(3) 0.7997(2) 0.0612(9) Uani 1 1 d .
H15 H 0.7640 0.3140 0.7692 0.073 Uiso 1 1 calc R
C16 C 0.79108(15) 0.4118(2) 0.8685(2) 0.0585(9) Uani 1 1 d .
C17 C 0.85283(16) 0.4394(3) 0.9126(3) 0.0954(14) Uani 1 1 d .
H17A H 0.8548 0.5076 0.9065 0.143 Uiso 1 1 calc R
H17B H 0.8654 0.4055 0.8851 0.143 Uiso 1 1 calc R
H17C H 0.8781 0.4229 0.9746 0.143 Uiso 1 1 calc R
C18 C 0.58542(15) 0.6943(3) 0.8080(2) 0.0760(11) Uani 1 1 d .
H18A H 0.5665 0.6326 0.7931 0.114 Uiso 1 1 calc R
H18B H 0.5653 0.7327 0.7552 0.114 Uiso 1 1 calc R
H18C H 0.5842 0.7264 0.8499 0.114 Uiso 1 1 calc R
C19 C 0.64792(15) 0.6806(2) 0.8484(2) 0.0594(9) Uani 1 1 d .
C20 C 0.68625(17) 0.7470(2) 0.8596(2) 0.0671(10) Uani 1 1 d .
H20 H 0.6783 0.8116 0.8431 0.081 Uiso 1 1 calc R
C21 C 0.73784(16) 0.7010(2) 0.8992(2) 0.0594(9) Uani 1 1 d .
C22 C 0.79450(17) 0.7408(3) 0.9280(3) 0.0851(12) Uani 1 1 d .
H22A H 0.8253 0.7304 0.9907 0.128 Uiso 1 1 calc R
H22B H 0.7902 0.8087 0.9157 0.128 Uiso 1 1 calc R
H22C H 0.8044 0.7089 0.8961 0.128 Uiso 1 1 calc R
C23 C 0.72207(16) 0.4394(3) 1.1390(2) 0.0700(10) Uani 1 1 d .
H23A H 0.6823 0.4584 1.0902 0.105 Uiso 1 1 calc R
H23B H 0.7359 0.4737 1.1917 0.105 Uiso 1 1 calc R
H23C H 0.7233 0.3713 1.1489 0.105 Uiso 1 1 calc R
C24 C 0.76013(14) 0.4621(2) 1.1177(2) 0.0495(8) Uani 1 1 d .
C25 C 0.81987(14) 0.4790(2) 1.1766(2) 0.0541(8) Uani 1 1 d .
H25 H 0.8447 0.4779 1.2384 0.065 Uiso 1 1 calc R
C26 C 0.83538(13) 0.4976(2) 1.12644(19) 0.0494(8) Uani 1 1 d .
C27 C 0.89527(14) 0.5165(3) 1.1555(2) 0.0774(11) Uani 1 1 d .
H27A H 0.9053 0.4655 1.1347 0.116 Uiso 1 1 calc R
H27B H 0.9239 0.5194 1.2193 0.116 Uiso 1 1 calc R
H27C H 0.8948 0.5768 1.1311 0.116 Uiso 1 1 calc R

loop_
_atom_site_aniso_label
_atom_site_aniso_U_11
_atom_site_aniso_U_22
_atom_site_aniso_U_33
_atom_site_aniso_U_23
_atom_site_aniso_U_13
_atom_site_aniso_U_12
Y1 0.03925(17) 0.04200(16) 0.04218(16) 0.00140(14) 0.02512(14) 0.00304(14)
N1 0.0448(14) 0.0533(15) 0.0454(14) 0.0054(12) 0.0256(13) -0.0074(12)
N2 0.0498(16) 0.0593(18) 0.0555(16) 0.0022(13) 0.0313(15) -0.0088(14)
N3 0.0418(15) 0.0553(16) 0.0455(14) -0.0029(12) 0.0274(13) 0.0009(12)
N4 0.0448(15) 0.0532(16) 0.0444(14) 0.0038(11) 0.0288(13) 0.0006(12)
N5 0.0483(16) 0.0497(17) 0.0495(15) 0.0010(12) 0.0267(13) 0.0008(13)
N6 0.0551(17) 0.0506(16) 0.0456(14) 0.0010(12) 0.0290(14) -0.0068(13)
N7 0.0472(15) 0.0515(15) 0.0430(14) 0.0013(11) 0.0288(13) -0.0008(12)
N8 0.0452(15) 0.0444(14) 0.0426(14) -0.0009(11) 0.0256(13) -0.0040(12)
B1 0.043(2) 0.057(2) 0.048(2) 0.0031(18) 0.0266(19) -0.0056(18)
C1 0.064(2) 0.0379(17) 0.075(2) 0.0038(16) 0.045(2) 0.0107(16)
C2 0.056(2) 0.0429(18) 0.058(2) -0.0035(15) 0.0337(19) -0.0025(15)
C3 0.0447(19) 0.0502(19) 0.069(2) 0.0055(17) 0.0337(19) 0.0000(16)
C4 0.068(2) 0.065(2) 0.063(2) 0.0117(17) 0.049(2) 0.0040(18)
C5 0.053(2) 0.0502(19) 0.0525(19) 0.0160(15) 0.0267(17) 0.0081(16)
C6 0.0478(18) 0.0483(18) 0.0405(16) -0.0014(14) 0.0291(16) -0.0031(15)
C7 0.0521(19) 0.066(2) 0.0501(18) 0.0031(16) 0.0358(17) -0.0012(16)
C8 0.067(2) 0.073(2) 0.071(2) 0.0063(19) 0.054(2) -0.0029(19)
C9 0.073(2) 0.086(3) 0.076(2) 0.032(2) 0.057(2) 0.013(2)
C10 0.060(2) 0.078(2) 0.058(2) 0.0212(18) 0.0381(19) 0.0078(19)
C11 0.0465(18) 0.0500(19) 0.0462(17) 0.0020(14) 0.0312(16) -0.0054(15)
C12 0.051(2) 0.0438(17) 0.0378(16) 0.0062(13) 0.0231(16) 0.0033(15)
C13 0.073(2) 0.083(3) 0.056(2) -0.0161(19) 0.040(2) -0.002(2)
C14 0.0508(19) 0.065(2) 0.0444(18) 0.0039(16) 0.0313(16) 0.0070(17)
C15 0.063(2) 0.079(2) 0.053(2) 0.0025(18) 0.0434(19) 0.0114(19)
C16 0.058(2) 0.073(2) 0.055(2) 0.0087(18) 0.0413(18) 0.0048(18)
C17 0.062(2) 0.143(4) 0.099(3) -0.018(3) 0.061(2) -0.015(3)
C18 0.073(3) 0.058(2) 0.076(2) 0.0072(18) 0.039(2) 0.0211(19)
C19 0.066(2) 0.051(2) 0.0490(18) 0.0059(15) 0.0317(18) 0.0095(18)
C20 0.092(3) 0.0394(19) 0.064(2) 0.0054(16) 0.048(2) 0.000(2)
C21 0.072(2) 0.049(2) 0.0497(19) -0.0009(15) 0.0362(19) -0.0124(18)
C22 0.104(3) 0.068(3) 0.085(3) 0.009(2) 0.062(3) -0.019(2)
C23 0.072(2) 0.090(3) 0.055(2) -0.0037(19) 0.044(2) -0.006(2)
C24 0.059(2) 0.0464(17) 0.0435(18) -0.0027(14) 0.0334(17) -0.0004(15)
C25 0.061(2) 0.0507(19) 0.0385(16) -0.0015(14) 0.0268(17) 0.0000(16)
C26 0.0449(18) 0.0399(17) 0.0459(18) -0.0002(14) 0.0216(16) -0.0015(14)
C27 0.052(2) 0.091(3) 0.060(2) 0.001(2) 0.0235(19) -0.010(2)

loop_
_atom_type_symbol
_atom_type_description
_atom_type_scat_dispersion_real
_atom_type_scat_dispersion_imag
_atom_type_scat_source
C C 0.0033 0.0016 'International Tables Vol C Tables 4.2.6.8 and 6.1.1.4'
H H 0.0000 0.0000 'International Tables Vol C Tables 4.2.6.8 and 6.1.1.4'
B B 0.0013 0.0007 'International Tables Vol C Tables 4.2.6.8 and 6.1.1.4'
N N 0.0061 0.0033 'International Tables Vol C Tables 4.2.6.8 and 6.1.1.4'
Y Y -2.7962 3.5667 'International Tables Vol C Tables 4.2.6.8 and 6.1.1.4'

loop_
_geom_angle_atom_site_label_1
_geom_angle_atom_site_label_2
_geom_angle_atom_site_label_3
_geom_angle
_geom_angle_site_symmetry_1
_geom_angle_site_symmetry_3
N1 Y1 N3 88.93(9) . .
N1 Y1 N2 86.74(9) . 2_656
N3 Y1 N2 160.91(9) . 2_656
N1 Y1 N5 82.62(8) . .
N3 Y1 N5 76.78(9) . .
N2 Y1 N5 84.23(9) 2_656 .
N1 Y1 N7 153.52(9) . .
N3 Y1 N7 85.53(9) . .
N2 Y1 N7 90.10(9) 2_656 .
N5 Y1 N7 70.90(8) . .
N1 Y1 C1 105.45(10) . .
N3 Y1 C1 77.80(9) . .
N2 Y1 C1 121.26(10) 2_656 .
N5 Y1 C1 153.14(10) . .
N7 Y1 C1 98.64(9) . .
N1 Y1 C5 129.01(9) . .
N3 Y1 C5 97.41(10) . .
N2 Y1 C5 99.76(10) 2_656 .
N5 Y1 C5 148.11(9) . .
N7 Y1 C5 77.43(9) . .
C1 Y1 C5 30.25(9) . .
N1 Y1 C2 79.46(9) . .
N3 Y1 C2 92.72(10) . .
N2 Y1 C2 104.72(10) 2_656 .
N5 Y1 C2 159.39(9) . .
N7 Y1 C2 126.61(9) . .
C1 Y1 C2 30.41(9) . .
C5 Y1 C2 49.84(10) . .
N1 Y1 C4 114.29(10) . .
N3 Y1 C4 125.83(10) . .
N2 Y1 C4 72.60(10) 2_656 .
N5 Y1 C4 149.80(10) . .
N7 Y1 C4 89.63(10) . .
C1 Y1 C4 49.71(11) . .
C5 Y1 C4 29.76(9) . .
C2 Y1 C4 49.75(10) . .
N1 Y1 C3 84.71(9) . .
N3 Y1 C3 122.18(10) . .
N2 Y1 C3 75.91(10) 2_656 .
N5 Y1 C3 156.98(10) . .
N7 Y1 C3 119.95(9) . .
C1 Y1 C3 49.54(10) . .
C5 Y1 C3 49.46(10) . .
C2 Y1 C3 29.67(9) . .
C4 Y1 C3 30.33(9) . .
C6 N1 Y1 137.2(2) . .
C6 N1 H1B 111.4 . .
Y1 N1 H1B 111.4 . .
C12 N2 Y1 160.3(2) . 2_656
C14 N3 N4 105.8(2) . .
C14 N3 Y1 134.4(2) . .
N4 N3 Y1 119.15(18) . .
C16 N4 N3 109.8(2) . .
C16 N4 B1 128.3(3) . .
N3 N4 B1 121.4(3) . .
C19 N5 N6 105.9(3) . .
C19 N5 Y1 135.5(2) . .
N6 N5 Y1 118.45(18) . .
C21 N6 N5 109.6(3) . .
C21 N6 B1 128.1(3) . .
N5 N6 B1 122.3(2) . .
C24 N7 N8 105.9(2) . .
C24 N7 Y1 136.7(2) . .
N8 N7 Y1 116.78(17) . .
C26 N8 N7 109.7(2) . .
C26 N8 B1 127.7(3) . .
N7 N8 B1 121.4(2) . .
N4 B1 N6 111.2(3) . .
N4 B1 N8 112.1(3) . .
N6 B1 N8 108.9(3) . .
N4 B1 H1 108.9(14) . .
N6 B1 H1 106.2(14) . .
N8 B1 H1 109.5(14) . .
C5 C1 C2 108.0(3) . .
C5 C1 Y1 75.64(17) . .
C2 C1 Y1 75.97(17) . .
C5 C1 H1A 125.3 . .
C2 C1 H1A 125.3 . .
Y1 C1 H1A 125.3 . .
C3 C2 C1 107.6(3) . .
C3 C2 Y1 75.47(18) . .
C1 C2 Y1 73.62(17) . .
C3 C2 H2 125.7 . .
C1 C2 H2 125.7 . .
Y1 C2 H2 125.7 . .
C2 C3 C4 108.5(3) . .
C2 C3 Y1 74.86(18) . .
C4 C3 Y1 74.70(18) . .
C2 C3 H3 125.3 . .
C4 C3 H3 125.3 . .
Y1 C3 H3 125.3 . .
C5 C4 C3 107.4(3) . .
C5 C4 Y1 74.52(18) . .
C3 C4 Y1 74.96(18) . .
C5 C4 H4 125.7 . .
C3 C4 H4 125.7 . .
Y1 C4 H4 125.7 . .
C4 C5 C1 108.5(3) . .
C4 C5 Y1 75.72(18) . .
C1 C5 Y1 74.11(17) . .
C4 C5 H5 125.3 . .
C1 C5 H5 125.3 . .
Y1 C5 H5 125.3 . .
N1 C6 C11 124.6(3) . .
N1 C6 C7 120.9(3) . .
C11 C6 C7 114.4(3) . .
C8 C7 C6 122.0(3) . .
C8 C7 H7 119.0 . .
C6 C7 H7 119.0 . .
C7 C8 C9 122.1(3) . .
C7 C8 H8 119.0 . .
C9 C8 H8 119.0 . .
C10 C9 C8 118.9(3) . .
C10 C9 H9 120.6 . .
C8 C9 H9 120.6 . .
C9 C10 C11 119.9(3) . .
C9 C10 H10 120.0 . .
C11 C10 H10 120.0 . .
C10 C11 C6 122.6(3) . .
C10 C11 C12 118.6(3) . .
C6 C11 C12 118.8(3) . .
N2 C12 C11 177.8(3) . .
C14 C13 H13A 109.5 . .
C14 C13 H13B 109.5 . .
H13A C13 H13B 109.5 . .
C14 C13 H13C 109.5 . .
H13A C13 H13C 109.5 . .
H13B C13 H13C 109.5 . .
N3 C14 C15 110.5(3) . .
N3 C14 C13 122.2(3) . .
C15 C14 C13 127.3(3) . .
C14 C15 C16 106.2(3) . .
C14 C15 H15 126.9 . .
C16 C15 H15 126.9 . .
N4 C16 C15 107.7(3) . .
N4 C16 C17 124.1(3) . .
C15 C16 C17 128.3(3) . .
C16 C17 H17A 109.5 . .
C16 C17 H17B 109.5 . .
H17A C17 H17B 109.5 . .
C16 C17 H17C 109.5 . .
H17A C17 H17C 109.5 . .
H17B C17 H17C 109.5 . .
C19 C18 H18A 109.5 . .
C19 C18 H18B 109.5 . .
H18A C18 H18B 109.5 . .
C19 C18 H18C 109.5 . .
H18A C18 H18C 109.5 . .
H18B C18 H18C 109.5 . .
N5 C19 C20 109.4(3) . .
N5 C19 C18 122.0(3) . .
C20 C19 C18 128.7(3) . .
C21 C20 C19 107.2(3) . .
C21 C20 H20 126.4 . .
C19 C20 H20 126.4 . .
N6 C21 C20 108.0(3) . .
N6 C21 C22 123.1(3) . .
C20 C21 C22 128.9(3) . .
C21 C22 H22A 109.5 . .
C21 C22 H22B 109.5 . .
H22A C22 H22B 109.5 . .
C21 C22 H22C 109.5 . .
H22A C22 H22C 109.5 . .
H22B C22 H22C 109.5 . .
C24 C23 H23A 109.5 . .
C24 C23 H23B 109.5 . .
H23A C23 H23B 109.5 . .
C24 C23 H23C 109.5 . .
H23A C23 H23C 109.5 . .
H23B C23 H23C 109.5 . .
N7 C24 C25 110.0(3) . .
N7 C24 C23 122.4(3) . .
C25 C24 C23 127.5(3) . .
C26 C25 C24 106.5(3) . .
C26 C25 H25 126.8 . .
C24 C25 H25 126.8 . .
N8 C26 C25 107.9(3) . .
N8 C26 C27 122.5(3) . .
C25 C26 C27 129.5(3) . .
C26 C27 H27A 109.5 . .
C26 C27 H27B 109.5 . .
H27A C27 H27B 109.5 . .
C26 C27 H27C 109.5 . .
H27A C27 H27C 109.5 . .
H27B C27 H27C 109.5 . .

loop_
_geom_bond_atom_site_label_1
_geom_bond_atom_site_label_2
_geom_bond_distance
_geom_bond_site_symmetry_2
Y1 N1 2.334(2) .
Y1 N3 2.443(3) .
Y1 N2 2.451(3) 2_656
Y1 N5 2.478(3) .
Y1 N7 2.504(2) .
Y1 C1 2.661(3) .
Y1 C5 2.680(3) .
Y1 C2 2.691(3) .
Y1 C4 2.695(3) .
Y1 C3 2.698(3) .
N1 C6 1.358(3) .
N1 H1B 0.8600 .
N2 C12 1.144(4) .
N2 Y1 2.451(3) 2_656
N3 C14 1.348(4) .
N3 N4 1.368(3) .
N4 C16 1.354(4) .
N4 B1 1.538(4) .
N5 C19 1.355(4) .
N5 N6 1.369(4) .
N6 C21 1.347(4) .
N6 B1 1.539(5) .
N7 C24 1.343(4) .
N7 N8 1.374(3) .
N8 C26 1.346(3) .
N8 B1 1.550(4) .
B1 H1 1.11(3) .
C1 C5 1.394(4) .
C1 C2 1.404(4) .
C1 H1A 0.9800 .
C2 C3 1.380(4) .
C2 H2 0.9800 .
C3 C4 1.411(4) .
C3 H3 0.9800 .
C4 C5 1.380(4) .
C4 H4 0.9800 .
C5 H5 0.9800 .
C6 C11 1.409(4) .
C6 C7 1.415(4) .
C7 C8 1.354(4) .
C7 H7 0.9300 .
C8 C9 1.379(4) .
C8 H8 0.9300 .
C9 C10 1.354(4) .
C9 H9 0.9300 .
C10 C11 1.402(4) .
C10 H10 0.9300 .
C11 C12 1.421(4) .
C13 C14 1.498(4) .
C13 H13A 0.9600 .
C13 H13B 0.9600 .
C13 H13C 0.9600 .
C14 C15 1.370(4) .
C15 C16 1.372(5) .
C15 H15 0.9300 .
C16 C17 1.490(5) .
C17 H17A 0.9600 .
C17 H17B 0.9600 .
C17 H17C 0.9600 .
C18 C19 1.491(5) .
C18 H18A 0.9600 .
C18 H18B 0.9600 .
C18 H18C 0.9600 .
C19 C20 1.371(5) .
C20 C21 1.352(5) .
C20 H20 0.9300 .
C21 C22 1.498(5) .
C22 H22A 0.9600 .
C22 H22B 0.9600 .
C22 H22C 0.9600 .
C23 C24 1.480(4) .
C23 H23A 0.9600 .
C23 H23B 0.9600 .
C23 H23C 0.9600 .
C24 C25 1.377(4) .
C25 C26 1.364(4) .
C25 H25 0.9300 .
C26 C27 1.505(5) .
C27 H27A 0.9600 .
C27 H27B 0.9600 .
C27 H27C 0.9600 .

loop_
_platon_squeeze_void_nr
_platon_squeeze_void_average_x
_platon_squeeze_void_average_y
_platon_squeeze_void_average_z
_platon_squeeze_void_volume
_platon_squeeze_void_count_electrons
1 0.500 0.000 0.500 253.5 47.8
2 0.500 0.000 1.000 253.3 45.8
3 0.500 0.137 0.250 2.6 0.0
4 0.000 0.500 1.000 253.3 45.8
5 1.000 0.500 0.500 253.4 47.8
6 0.000 0.363 0.750 2.7 0.1
7 0.000 0.637 0.250 2.6 0.0
8 0.500 0.863 0.750 2.7 0.1
